data_7117991
loop_
_publ_author_name
'Mikihiro Hayashi'
'Kazuya Otsubo'
'Tatsuhisa Kato'
'Kunihisa Sugimoto'
'Akihiko Fujiwara'
'Hiroshi Kitagawa'

_publ_section_title
;
 A compact planar low-energy-gap molecule with a donor-acceptor-donor
 nature based on a bimetal dithiolene complex
;
_journal_name_full Chem.Commun.
_journal_page_first 15796
_journal_paper_doi 10.1039/C5cc06149K
_journal_volume 51
_journal_year 2015
_chemical_formula_moiety 'C40 N6 Ni S4'
_chemical_formula_sum 'C40 N6 Ni S4'
_chemical_formula_weight 751.42
_space_group_crystal_system monoclinic
_space_group_IT_number 14
_space_group_name_Hall '-P 2yn'
_space_group_name_H-M_alt 'P 1 21/n 1'
_symmetry_space_group_name_Hall '-P 2yn'
_symmetry_space_group_name_H-M 'P 1 21/n 1'
_atom_sites_solution_primary direct
_atom_sites_solution_secondary difmap
_audit_update_record
;
2015-05-07 deposited with the CCDC.
2015-09-04 downloaded from the CCDC.
;
_cell_angle_alpha 90.0000
_cell_angle_beta 96.3700(10)
_cell_angle_gamma 90.0000
_cell_formula_units_Z 2
_cell_length_a 7.7723(7)
_cell_length_b 20.4416(18)
_cell_length_c 14.1183(12)
_cell_measurement_temperature 100
_cell_volume 2229.2(3)
_computing_cell_refinement Unknown
_computing_data_collection Unknown
_computing_data_reduction Unknown
_computing_molecular_graphics 'CrystalStructure 4.1'
_computing_publication_material 'CrystalStructure 4.1 (Rigaku, 2014)'
_computing_structure_refinement 'SHELXL2013 (Sheldrick, 2008)'
_computing_structure_solution 'SIR92 (Altomare, et al., 1994)'
_diffrn_ambient_temperature 100
_diffrn_measured_fraction_theta_full 0.996
_diffrn_measured_fraction_theta_max 0.996
_diffrn_radiation_type 'Mo K\a'
_diffrn_radiation_wavelength 0.71075
_diffrn_reflns_av_R_equivalents 0.0162
_diffrn_reflns_laue_measured_fraction_full 0.996
_diffrn_reflns_laue_measured_fraction_max 0.996
_diffrn_reflns_limit_h_max 9
_diffrn_reflns_limit_h_min -9
_diffrn_reflns_limit_k_max 24
_diffrn_reflns_limit_k_min -20
_diffrn_reflns_limit_l_max 17
_diffrn_reflns_limit_l_min -15
_diffrn_reflns_number 10920
_diffrn_reflns_point_group_measured_fraction_full 0.996
_diffrn_reflns_point_group_measured_fraction_max 0.996
_diffrn_reflns_theta_full 25.242
_diffrn_reflns_theta_max 25.361
_diffrn_reflns_theta_min 1.760
_diffrn_standards_interval_count .
_diffrn_standards_number 0
_exptl_absorpt_coefficient_mu 0.653
_exptl_absorpt_correction_type none
_exptl_crystal_colour orange
_exptl_crystal_density_diffrn 1.119
_exptl_crystal_density_method 'not measured'
_exptl_crystal_description block
_exptl_crystal_F_000 748.00
_exptl_crystal_size_max 0.100
_exptl_crystal_size_mid 0.100
_exptl_crystal_size_min 0.100
_refine_diff_density_max 1.00
_refine_diff_density_min -0.28
_refine_ls_extinction_method none
_refine_ls_goodness_of_fit_ref 1.081
_refine_ls_number_parameters 232
_refine_ls_number_reflns 4071
_refine_ls_number_restraints 0
_refine_ls_R_factor_all 0.0652
_refine_ls_R_factor_gt 0.0634
_refine_ls_shift/su_max 0.000
_refine_ls_structure_factor_coef Fsqd
_refine_ls_weighting_details 'w = 1/[\s^2^(Fo^2^)+(0.1237P)^2^+5.6423P] where P=(Fo^2^+2Fc^2^)/3'
_refine_ls_weighting_scheme calc
_refine_ls_wR_factor_gt 0.1987
_refine_ls_wR_factor_ref 0.2007
_reflns_number_gt 3862
_reflns_number_total 4071
_reflns_threshold_expression F^2^>2.0\s(F^2^)
_cod_data_source_file c5cc06149k2.cif
_cod_data_source_block MH_130704_1_result_4
_cod_database_code 7117991
_shelxl_res_file
;
TITL MH_130704_1_result_4
CELL  0.71075 7.77230 20.44160 14.11830 90.00000 96.37000 90.00000
ZERR  2 0.00070 0.00180 0.00120 0.00000 0.00100 0.00000
LATT 1
SYMM .50-X, .50+Y, .50-Z
SFAC C N S NI
UNIT 80 12 8 2
L.S. 10
FMAP 2
PLAN -25
WPDB -2
HTAB
BOND $H
CONF
LIST 4
TEMP -173.0
ACTA
SIZE 0.100 0.100 0.100
WGHT    0.123700    5.642300
FVAR       0.11193
NI1   4    0.000000    0.000000    0.000000    10.50000    0.01864    0.02412 =
         0.02333   -0.00161    0.00364    0.00025
S2    3   -0.092189    0.044150    0.125224    11.00000    0.02801    0.02421 =
         0.02738   -0.00256    0.00772   -0.00062
S3    3    0.034033   -0.094742    0.071103    11.00000    0.02774    0.02670 =
         0.02773   -0.00060    0.00593    0.00467
N4    2    0.422433    0.147345    0.187730    11.00000    0.02889    0.01699 =
         0.02006    0.00131    0.00595    0.00005
N5    2   -0.150628   -0.007968    0.291384    11.00000    0.03144    0.03548 =
         0.02887   -0.00430    0.00871   -0.00505
N6    2   -0.022373   -0.132000    0.245785    11.00000    0.02847    0.03278 =
         0.03232    0.00565    0.00188    0.00011
C7    1   -0.092526   -0.019400    0.207415    11.00000    0.01939    0.03038 =
         0.02615   -0.00078    0.00114   -0.00451
C8    1    0.384218    0.046578    0.292205    11.00000    0.03312    0.02391 =
         0.02649    0.00983    0.00914    0.00466
C9    1   -0.030407   -0.082297    0.183429    11.00000    0.01786    0.03070 =
         0.02736   -0.00133    0.00108   -0.00223
C10   1    0.340325    0.213897    0.163403    11.00000    0.03590    0.01611 =
         0.02643    0.00151    0.00563    0.00214
C11   1    0.611812    0.158004    0.227334    11.00000    0.02838    0.03181 =
         0.02450    0.00064    0.00069   -0.00505
C12   1    0.417100    0.103370    0.099995    11.00000    0.02947    0.01772 =
         0.02049   -0.00239    0.00654    0.00085
C13   1    0.298523    0.027248    0.380700    11.00000    0.03343    0.02543 =
         0.02418    0.00767    0.00587   -0.00013
C14   1    0.321286    0.114563    0.260709    11.00000    0.03045    0.01972 =
         0.02419    0.00410    0.00993    0.00126
C15   1    0.499112    0.116465   -0.163186    11.00000    0.04147    0.03381 =
         0.02014    0.00056    0.00490    0.00436
C16   1   -0.142165   -0.058795    0.353368    11.00000    0.03186    0.04407 =
         0.02974    0.00114    0.00520   -0.00597
C17   1    0.482129    0.083989   -0.067091    11.00000    0.02717    0.02285 =
         0.02016   -0.00130    0.00376    0.00048
C18   1    0.091701    0.281258    0.093203    11.00000    0.04591    0.02178 =
         0.03395    0.00776    0.01078    0.00935
C19   1   -0.078476   -0.119100    0.331149    11.00000    0.03032    0.04314 =
         0.03265    0.00525    0.00512   -0.00377
C20   1    0.341243   -0.043421    0.410414    11.00000    0.04121    0.02998 =
         0.03543    0.01585    0.00276   -0.00005
C21   1    0.153039    0.211631    0.118236    11.00000    0.03371    0.01928 =
         0.03798    0.00507    0.00695    0.00574
C22   1    0.475706    0.135226    0.011659    11.00000    0.03939    0.02218 =
         0.01983    0.00119    0.00851   -0.00152
C23   1   -0.095361    0.281539    0.044757    11.00000    0.03807    0.03697 =
         0.06252    0.02143    0.01869    0.01494
C24   1    0.637245    0.195903    0.322225    11.00000    0.05082    0.05113 =
         0.03226   -0.01134   -0.00610   -0.00018
C25   1    0.829702    0.210264    0.350270    11.00000    0.06771    0.04848 =
         0.03878   -0.00320   -0.00613   -0.02349
C26   1    0.932208    0.150712    0.386575    11.00000    0.03640    0.06373 =
         0.07007   -0.01279    0.00054    0.00049
HKLF 4
 
REM  MH_130704_1_result_4
REM R1 =  0.0634 for    3862 Fo > 4sig(Fo)  and  0.0652 for all    4071 data
REM    232 parameters refined using      0 restraints
 
END  
     
WGHT      0.1232      5.6523 

REM No hydrogen bonds found for HTAB generation

REM Highest difference peak  1.000,  deepest hole -0.283,  1-sigma level  0.120
Q1    1   0.8785  0.1732  0.3220  11.00000  0.05    1.00
Q2    1   0.9567  0.1824  0.4321  11.00000  0.05    0.87
Q3    1   0.2069  0.1116  0.2328  11.00000  0.05    0.83
Q4    1   0.2993  0.0890  0.0884  11.00000  0.05    0.83
Q5    1   0.4144  0.2353  0.1217  11.00000  0.05    0.82
Q6    1   0.6678  0.1155  0.2336  11.00000  0.05    0.81
Q7    1   0.3513  0.2382  0.2223  11.00000  0.05    0.80
Q8    1   0.4895  0.0664  0.1206  11.00000  0.05    0.80
Q9    1   0.6663  0.1831  0.1766  11.00000  0.05    0.78
Q10   1   0.1780  0.0333  0.3710  11.00000  0.05    0.78
Q11   1   0.3551  0.0148  0.2421  11.00000  0.05    0.77
Q12   1   0.4668 -0.0499  0.4189  11.00000  0.05    0.76
Q13   1   0.3781  0.0591 -0.0710  11.00000  0.05    0.75
Q14   1   0.3352  0.1441  0.3144  11.00000  0.05    0.75
Q15   1   0.5807  0.0550 -0.0495  11.00000  0.05    0.74
Q16   1   0.2883 -0.0731  0.3640  11.00000  0.05    0.72
Q17   1   0.5146  0.0438  0.3098  11.00000  0.05    0.71
Q18   1   0.4045  0.1436 -0.1807  11.00000  0.05    0.71
Q19   1   0.5928  0.1529  0.0256  11.00000  0.05    0.71
Q20   1   0.0814  0.1912  0.1619  11.00000  0.05    0.71
Q21   1   0.4989  0.0842 -0.2110  11.00000  0.05    0.70
Q22   1   0.1447  0.1850  0.0617  11.00000  0.05    0.68
Q23   1   0.3931  0.1673 -0.0119  11.00000  0.05    0.68
Q24   1   0.1727  0.3023  0.0530  11.00000  0.05    0.67
Q25   1   0.3439  0.0569  0.4318  11.00000  0.05    0.67
;

loop_
_symmetry_equiv_pos_site_id
_space_group_symop_operation_xyz
1 +X,+Y,+Z
2 1/2-X,1/2+Y,1/2-Z
3 -X,-Y,-Z
4 1/2+X,1/2-Y,1/2+Z

loop_
_atom_site_label
_atom_site_type_symbol
_atom_site_fract_x
_atom_site_fract_y
_atom_site_fract_z
_atom_site_U_iso_or_equiv
_atom_site_adp_type
_atom_site_occupancy
_atom_site_site_symmetry_multiplicity
_atom_site_calc_flag
_atom_site_refinement_flags
_atom_site_disorder_assembly
_atom_site_disorder_group
Ni1 Ni 0.0 0.0 0.0 0.0219(2) Uani 1 2 d . . .
S2 S -0.09219(12) 0.04415(4) 0.12522(6) 0.0262(3) Uani 1 4 d . . .
S3 S 0.03403(12) -0.09474(4) 0.07110(6) 0.0272(3) Uani 1 4 d . . .
N4 N 0.4224(4) 0.14734(14) 0.1877(2) 0.0217(6) Uani 1 4 d . . .
N5 N -0.1506(5) -0.00797(17) 0.2914(3) 0.0315(8) Uani 1 4 d . . .
N6 N -0.0224(4) -0.13200(17) 0.2458(2) 0.0313(7) Uani 1 4 d . . .
C7 C -0.0925(5) -0.01940(19) 0.2074(3) 0.0254(7) Uani 1 4 d . . .
C8 C 0.3842(5) 0.04658(18) 0.2922(3) 0.0274(8) Uani 1 4 d . . .
C9 C -0.0304(4) -0.08230(19) 0.1834(3) 0.0254(7) Uani 1 4 d . . .
C10 C 0.3403(5) 0.21390(17) 0.1634(3) 0.0260(8) Uani 1 4 d . . .
C11 C 0.6118(5) 0.15800(19) 0.2273(3) 0.0284(8) Uani 1 4 d . . .
C12 C 0.4171(5) 0.10337(16) 0.1000(2) 0.0223(7) Uani 1 4 d . . .
C13 C 0.2985(5) 0.02725(18) 0.3807(3) 0.0275(8) Uani 1 4 d . . .
C14 C 0.3213(5) 0.11456(17) 0.2607(3) 0.0243(7) Uani 1 4 d . . .
C15 C 0.4991(6) 0.1165(2) -0.1632(3) 0.0317(8) Uani 1 4 d . . .
C16 C -0.1422(5) -0.0588(2) 0.3534(3) 0.0351(9) Uani 1 4 d . . .
C17 C 0.4821(5) 0.08399(17) -0.0671(2) 0.0233(7) Uani 1 4 d . . .
C18 C 0.0917(6) 0.28126(18) 0.0932(3) 0.0334(9) Uani 1 4 d . . .
C19 C -0.0785(5) -0.1191(2) 0.3312(3) 0.0352(9) Uani 1 4 d . . .
C20 C 0.3412(6) -0.0434(2) 0.4104(3) 0.0357(9) Uani 1 4 d . . .
C21 C 0.1530(5) 0.21163(18) 0.1182(3) 0.0301(8) Uani 1 4 d . . .
C22 C 0.4757(5) 0.13523(18) 0.0117(3) 0.0267(8) Uani 1 4 d . . .
C23 C -0.0954(6) 0.2815(2) 0.0448(4) 0.0449(11) Uani 1 4 d . . .
C24 C 0.6372(7) 0.1959(3) 0.3222(3) 0.0455(11) Uani 1 4 d . . .
C25 C 0.8297(8) 0.2103(3) 0.3503(4) 0.0526(13) Uani 1 4 d . . .
C26 C 0.9322(7) 0.1507(3) 0.3866(4) 0.0571(14) Uani 1 4 d . . .

loop_
_atom_site_aniso_label
_atom_site_aniso_U_11
_atom_site_aniso_U_22
_atom_site_aniso_U_33
_atom_site_aniso_U_12
_atom_site_aniso_U_13
_atom_site_aniso_U_23
Ni1 0.0186(4) 0.0241(4) 0.0233(4) 0.0003(2) 0.0036(3) -0.0016(2)
S2 0.0280(5) 0.0242(5) 0.0274(5) -0.0006(3) 0.0077(4) -0.0026(3)
S3 0.0277(5) 0.0267(5) 0.0277(5) 0.0047(3) 0.0059(4) -0.0006(3)
N4 0.0289(15) 0.0170(14) 0.0201(14) 0.0001(11) 0.0060(12) 0.0013(11)
N5 0.0314(18) 0.0355(18) 0.0289(18) -0.0050(13) 0.0087(14) -0.0043(13)
N6 0.0285(17) 0.0328(17) 0.0323(17) 0.0001(13) 0.0019(13) 0.0056(14)
C7 0.0194(17) 0.0304(19) 0.0262(18) -0.0045(14) 0.0011(14) -0.0008(15)
C8 0.033(2) 0.0239(18) 0.0265(18) 0.0047(14) 0.0091(15) 0.0098(14)
C9 0.0179(16) 0.0307(19) 0.0274(18) -0.0022(14) 0.0011(13) -0.0013(15)
C10 0.036(2) 0.0161(16) 0.0264(18) 0.0021(14) 0.0056(15) 0.0015(13)
C11 0.0284(19) 0.0318(19) 0.0245(18) -0.0050(15) 0.0007(14) 0.0006(15)
C12 0.0295(18) 0.0177(16) 0.0205(17) 0.0008(13) 0.0065(13) -0.0024(13)
C13 0.033(2) 0.0254(19) 0.0242(18) -0.0001(15) 0.0059(15) 0.0077(14)
C14 0.0305(18) 0.0197(17) 0.0242(17) 0.0013(14) 0.0099(14) 0.0041(14)
C15 0.041(2) 0.034(2) 0.0201(18) 0.0044(17) 0.0049(15) 0.0006(15)
C16 0.032(2) 0.044(2) 0.030(2) -0.0060(17) 0.0052(16) 0.0011(17)
C17 0.0272(18) 0.0228(17) 0.0202(17) 0.0005(13) 0.0038(13) -0.0013(13)
C18 0.046(2) 0.0218(18) 0.034(2) 0.0094(16) 0.0108(17) 0.0078(15)
C19 0.030(2) 0.043(2) 0.033(2) -0.0038(17) 0.0051(16) 0.0053(18)
C20 0.041(2) 0.030(2) 0.035(2) -0.0001(17) 0.0028(17) 0.0159(17)
C21 0.034(2) 0.0193(18) 0.038(2) 0.0057(15) 0.0069(16) 0.0051(15)
C22 0.039(2) 0.0222(18) 0.0198(17) -0.0015(15) 0.0085(15) 0.0012(14)
C23 0.038(2) 0.037(2) 0.063(3) 0.0149(19) 0.019(2) 0.021(2)
C24 0.051(3) 0.051(3) 0.032(2) -0.000(2) -0.0061(19) -0.011(2)
C25 0.068(3) 0.048(3) 0.039(2) -0.023(2) -0.006(2) -0.003(2)
C26 0.036(3) 0.064(3) 0.070(4) 0.000(2) 0.001(2) -0.013(3)

loop_
_atom_type_symbol
_atom_type_description
_atom_type_scat_dispersion_real
_atom_type_scat_dispersion_imag
_atom_type_scat_source
C C 0.0033 0.0016
;
International Tables for Crystallography
(Vol. C, Tables 4.2.6.8 and 6.1.1.4)
;
N N 0.0061 0.0033
;
International Tables for Crystallography
(Vol. C, Tables 4.2.6.8 and 6.1.1.4)
;
S S 0.1246 0.1234
;
International Tables for Crystallography
(Vol. C, Tables 4.2.6.8 and 6.1.1.4)
;
Ni Ni 0.3393 1.1124
;
International Tables for Crystallography
(Vol. C, Tables 4.2.6.8 and 6.1.1.4)
;

loop_
_geom_angle_atom_site_label_1
_geom_angle_atom_site_label_2
_geom_angle_atom_site_label_3
_geom_angle
_geom_angle_publ_flag
_geom_angle_site_symmetry_1
_geom_angle_site_symmetry_2
_geom_angle_site_symmetry_3
S2 Ni1 S2 180.00(5) yes . . 3_555
S2 Ni1 S3 91.63(3) yes . . .
S2 Ni1 S3 88.37(3) yes . . 3_555
S2 Ni1 S3 88.37(3) yes 3_555 . .
S2 Ni1 S3 91.63(3) yes 3_555 . 3_555
S3 Ni1 S3 180.00(5) yes . . 3_555
Ni1 S2 C7 104.89(13) yes . . .
Ni1 S3 C9 104.94(13) yes . . .
C10 N4 C11 108.4(3) yes . . .
C10 N4 C12 111.7(3) yes . . .
C10 N4 C14 108.1(3) yes . . .
C11 N4 C12 108.6(3) yes . . .
C11 N4 C14 111.3(3) yes . . .
C12 N4 C14 108.7(3) yes . . .
C7 N5 C16 116.2(4) yes . . .
C9 N6 C19 116.2(4) yes . . .
S2 C7 N5 119.1(3) yes . . .
S2 C7 C9 119.2(3) yes . . .
N5 C7 C9 121.7(3) yes . . .
C13 C8 C14 108.6(3) yes . . .
S3 C9 N6 119.5(3) yes . . .
S3 C9 C7 119.3(3) yes . . .
N6 C9 C7 121.3(3) yes . . .
N4 C10 C21 115.0(3) yes . . .
N4 C11 C24 114.5(3) yes . . .
N4 C12 C22 115.4(3) yes . . .
C8 C13 C20 111.5(3) yes . . .
N4 C14 C8 115.3(3) yes . . .
N5 C16 C19 122.1(4) yes . . .
C15 C17 C22 111.1(3) yes . . .
C21 C18 C23 111.2(3) yes . . .
N6 C19 C16 122.5(4) yes . . .
C10 C21 C18 109.1(3) yes . . .
C12 C22 C17 109.8(3) yes . . .
C11 C24 C25 110.4(4) yes . . .
C24 C25 C26 113.3(4) yes . . .

loop_
_geom_bond_atom_site_label_1
_geom_bond_atom_site_label_2
_geom_bond_distance
_geom_bond_publ_flag
_geom_bond_site_symmetry_1
_geom_bond_site_symmetry_2
Ni1 S2 2.1759(9) yes . .
Ni1 S2 2.1759(9) yes . 3_555
Ni1 S3 2.1839(8) yes . .
Ni1 S3 2.1839(8) yes . 3_555
S2 C7 1.742(4) yes . .
S3 C9 1.734(4) yes . .
N4 C10 1.526(5) yes . .
N4 C11 1.531(5) yes . .
N4 C12 1.527(4) yes . .
N4 C14 1.519(5) yes . .
N5 C7 1.335(5) yes . .
N5 C16 1.355(6) yes . .
N6 C9 1.341(5) yes . .
N6 C19 1.352(6) yes . .
C7 C9 1.427(5) yes . .
C8 C13 1.532(6) yes . .
C8 C14 1.523(5) yes . .
C10 C21 1.524(5) yes . .
C11 C24 1.541(6) yes . .
C12 C22 1.521(5) yes . .
C13 C20 1.530(5) yes . .
C15 C17 1.529(5) yes . .
C16 C19 1.378(6) yes . .
C17 C22 1.532(5) yes . .
C18 C21 1.530(5) yes . .
C18 C23 1.537(6) yes . .
C24 C25 1.533(8) yes . .
C25 C26 1.513(8) yes . .

loop_
_geom_contact_atom_site_label_1
_geom_contact_atom_site_label_2
_geom_contact_distance
_geom_contact_publ_flag
_geom_contact_site_symmetry_1
_geom_contact_site_symmetry_2
Ni1 C7 3.117(4) no . 3_555
Ni1 C9 3.119(4) no . 3_555
N5 N6 2.825(5) no . .
C7 C19 2.679(6) no . .
C8 C11 3.085(5) no . .
C8 C12 2.988(5) no . .
C9 C16 2.684(6) no . .
C10 C22 2.964(5) no . .
C10 C24 3.056(6) no . .
C11 C22 3.145(5) no . .
C11 C26 3.168(6) no . .
C12 C21 3.048(5) no . .
C14 C21 3.018(5) no . .
C14 C24 3.013(6) no . .
C21 C22 3.439(6) no . .
N5 C26 3.543(7) no . 1_455
C26 N5 3.543(7) no . 1_655

loop_
_geom_torsion_atom_site_label_1
_geom_torsion_atom_site_label_2
_geom_torsion_atom_site_label_3
_geom_torsion_atom_site_label_4
_geom_torsion
_geom_torsion_publ_flag
_geom_torsion_site_symmetry_1
_geom_torsion_site_symmetry_2
_geom_torsion_site_symmetry_3
_geom_torsion_site_symmetry_4
S2 Ni1 S3 C9 0.32(4) no . . . .
S3 Ni1 S2 C7 -1.57(4) no . . . .
S2 Ni1 S3 C9 179.68(4) no . . 3_555 3_555
S3 Ni1 S2 C7 178.43(4) no 3_555 . . .
S2 Ni1 S3 C9 -179.68(4) no 3_555 . . .
S3 Ni1 S2 C7 -178.43(4) no . . 3_555 3_555
S2 Ni1 S3 C9 -0.32(4) no 3_555 . 3_555 3_555
S3 Ni1 S2 C7 1.57(4) no 3_555 . 3_555 3_555
Ni1 S2 C7 N5 -177.2(2) no . . . .
Ni1 S2 C7 C9 2.9(3) no . . . .
Ni1 S3 C9 N6 -179.1(2) no . . . .
Ni1 S3 C9 C7 1.4(3) no . . . .
C10 N4 C11 C24 64.4(3) no . . . .
C11 N4 C10 C21 177.1(3) no . . . .
C10 N4 C12 C22 47.3(4) no . . . .
C12 N4 C10 C21 57.5(4) no . . . .
C10 N4 C14 C8 179.1(2) no . . . .
C14 N4 C10 C21 -62.1(3) no . . . .
C11 N4 C12 C22 -72.2(3) no . . . .
C12 N4 C11 C24 -174.1(2) no . . . .
C11 N4 C14 C8 -61.9(3) no . . . .
C14 N4 C11 C24 -54.5(4) no . . . .
C12 N4 C14 C8 57.7(3) no . . . .
C14 N4 C12 C22 166.5(2) no . . . .
C7 N5 C16 C19 -0.4(5) no . . . .
C16 N5 C7 S2 -177.9(3) no . . . .
C16 N5 C7 C9 2.0(5) no . . . .
C9 N6 C19 C16 0.6(5) no . . . .
C19 N6 C9 S3 -178.5(3) no . . . .
C19 N6 C9 C7 0.9(5) no . . . .
S2 C7 C9 S3 -3.0(4) no . . . .
S2 C7 C9 N6 177.5(2) no . . . .
N5 C7 C9 S3 177.1(3) no . . . .
N5 C7 C9 N6 -2.3(5) no . . . .
C13 C8 C14 N4 167.1(2) no . . . .
C14 C8 C13 C20 174.1(2) no . . . .
N4 C10 C21 C18 -177.1(3) no . . . .
N4 C11 C24 C25 -174.0(3) no . . . .
N4 C12 C22 C17 174.0(2) no . . . .
N5 C16 C19 N6 -0.9(6) no . . . .
C15 C17 C22 C12 166.8(3) no . . . .
C23 C18 C21 C10 178.4(3) no . . . .
C11 C24 C25 C26 -74.1(5) no . . . .
